data_7703012
loop_
_publ_author_name
'Dasgupta, Sanchari'
'Karim, Suhana'
'Banerjee, Saswati'
'Saha, Moumita'
'Das Saha, Krishna'
'Das, Debasis'

_publ_section_title
;
 Designing of novel zinc(ii) Schiff base complexes having acyl hydrazone
 linkage: study of phosphatase and anti-cancer activities.
;
_journal_issue 4
_journal_name_full 'Dalton transactions (Cambridge, England : 2003)'
_journal_page_first 1232
_journal_page_last 1240
_journal_paper_doi 10.1039/c9dt04636d
_journal_volume 49
_journal_year 2020
_chemical_formula_moiety 'C20 H17 Cl2 N3 O2 Zn'
_chemical_formula_sum 'C20 H17 Cl2 N3 O2 Zn'
_chemical_formula_weight 467.66
_space_group_crystal_system monoclinic
_space_group_IT_number 14
_space_group_name_Hall '-P 2yn'
_space_group_name_H-M_alt 'P 1 21/n 1'
_atom_sites_solution_hydrogens geom
_audit_creation_method SHELXL-2016/6
_audit_update_record
;
2019-09-27 deposited with the CCDC.	2019-12-18 downloaded from the CCDC.
;
_cell_angle_alpha 90
_cell_angle_beta 99.024(2)
_cell_angle_gamma 90
_cell_formula_units_Z 4
_cell_length_a 10.0765(8)
_cell_length_b 11.2853(9)
_cell_length_c 17.8222(14)
_cell_measurement_reflns_used 9041
_cell_measurement_temperature 294(2)
_cell_measurement_theta_max 26.74
_cell_measurement_theta_min 2.50
_cell_volume 2001.6(3)
_computing_cell_refinement 'Bruker SAINT'
_computing_data_collection 'Bruker APEX2'
_computing_data_reduction 'Bruker SAINT'
_computing_molecular_graphics 'Bruker SHELXTL'
_computing_publication_material 'Bruker SHELXTL'
_computing_structure_refinement 'SHELXL-2016/6 (Sheldrick, 2016)'
_computing_structure_solution 'SHELXT 2014/5 (Sheldrick, 2014)'
_diffrn_ambient_temperature 294(2)
_diffrn_measured_fraction_theta_full 0.999
_diffrn_measured_fraction_theta_max 0.999
_diffrn_measurement_device_type 'Bruker APEX-II CCD'
_diffrn_measurement_method '\f and \w scans'
_diffrn_radiation_type MoK\a
_diffrn_radiation_wavelength 0.71073
_diffrn_reflns_av_R_equivalents 0.0446
_diffrn_reflns_av_unetI/netI 0.0182
_diffrn_reflns_Laue_measured_fraction_full 0.999
_diffrn_reflns_Laue_measured_fraction_max 0.999
_diffrn_reflns_limit_h_max 12
_diffrn_reflns_limit_h_min -12
_diffrn_reflns_limit_k_max 14
_diffrn_reflns_limit_k_min -14
_diffrn_reflns_limit_l_max 22
_diffrn_reflns_limit_l_min -22
_diffrn_reflns_number 54481
_diffrn_reflns_point_group_measured_fraction_full 0.999
_diffrn_reflns_point_group_measured_fraction_max 0.999
_diffrn_reflns_theta_full 25.242
_diffrn_reflns_theta_max 26.736
_diffrn_reflns_theta_min 2.144
_exptl_absorpt_coefficient_mu 1.523
_exptl_crystal_colour yellow
_exptl_crystal_density_diffrn 1.552
_exptl_crystal_description block
_exptl_crystal_F_000 1004
_exptl_crystal_size_max 0.30
_exptl_crystal_size_mid 0.24
_exptl_crystal_size_min 0.19
_refine_diff_density_max 0.278
_refine_diff_density_min -0.525
_refine_diff_density_rms 0.088
_refine_ls_extinction_method none
_refine_ls_goodness_of_fit_ref 0.859
_refine_ls_hydrogen_treatment constr
_refine_ls_matrix_type full
_refine_ls_number_parameters 254
_refine_ls_number_reflns 4247
_refine_ls_number_restraints 0
_refine_ls_restrained_S_all 0.859
_refine_ls_R_factor_all 0.0404
_refine_ls_R_factor_gt 0.0310
_refine_ls_shift/su_max 0.001
_refine_ls_shift/su_mean 0.000
_refine_ls_structure_factor_coef Fsqd
_refine_ls_weighting_details 'w=1/[\s^2^(Fo^2^)+(0.0761P)^2^+1.8778P] where P=(Fo^2^+2Fc^2^)/3'
_refine_ls_weighting_scheme calc
_refine_ls_wR_factor_gt 0.0910
_refine_ls_wR_factor_ref 0.1042
_reflns_Friedel_coverage 0.000
_reflns_number_gt 3593
_reflns_number_total 4247
_reflns_threshold_expression 'I > 2\s(I)'
_cod_data_source_file c9dt04636d2.cif
_cod_data_source_block 3
_cod_depositor_comments 'Adding full bibliography for 7703011--7703012.cif.'
_cod_original_sg_symbol_H-M 'P 21/n'
_cod_database_code 7703012
_shelx_shelxl_version_number 2016/6
_shelx_space_group_comment
;
The symmetry employed for this shelxl refinement is uniquely defined
by the following loop, which should always be used as a source of
symmetry information in preference to the above space-group names.
They are only intended as comments.
;

loop_
_space_group_symop_operation_xyz
'x, y, z'
'-x+1/2, y+1/2, -z+1/2'
'-x, -y, -z'
'x-1/2, -y-1/2, z-1/2'

loop_
_atom_site_label
_atom_site_type_symbol
_atom_site_fract_x
_atom_site_fract_y
_atom_site_fract_z
_atom_site_U_iso_or_equiv
_atom_site_adp_type
_atom_site_occupancy
_atom_site_site_symmetry_order
_atom_site_calc_flag
_atom_site_refinement_flags_posn
_atom_site_refinement_flags_adp
Zn1 Zn 0.73425(2) 0.60697(2) 0.58683(2) 0.03558(11) Uani 1 1 d . .
Cl1 Cl 0.81376(6) 0.43019(6) 0.55559(4) 0.04560(16) Uani 1 1 d . .
Cl2 Cl 0.86395(7) 0.71708(6) 0.67244(4) 0.05324(18) Uani 1 1 d . .
O1 O 0.59096(16) 0.54410(19) 0.65681(10) 0.0494(5) Uani 1 1 d . .
N2 N 0.43599(19) 0.63619(19) 0.57246(11) 0.0372(4) Uani 1 1 d . .
H2 H 0.354574 0.658206 0.557039 0.045 Uiso 1 1 calc R U
N3 N 0.54094(19) 0.66931(18) 0.53714(10) 0.0355(4) Uani 1 1 d . .
N4 N 0.7609(2) 0.70183(19) 0.48682(12) 0.0407(4) Uani 1 1 d . .
O2 O 0.0905(2) 0.3593(2) 0.79176(12) 0.0564(5) Uani 1 1 d . .
C1 C 0.4713(2) 0.5652(2) 0.63432(12) 0.0347(5) Uani 1 1 d . .
C2 C 0.5273(2) 0.7417(2) 0.48067(12) 0.0342(5) Uani 1 1 d . .
C3 C 0.4052(2) 0.8097(2) 0.45112(13) 0.0361(5) Uani 1 1 d . .
C4 C 0.3475(3) 0.8813(2) 0.50080(16) 0.0494(6) Uani 1 1 d . .
H1 H 0.382557 0.881539 0.552284 0.059 Uiso 1 1 calc R U
C5 C 0.2380(3) 0.9522(3) 0.4739(2) 0.0626(8) Uani 1 1 d . .
H18 H 0.198944 0.999444 0.507231 0.075 Uiso 1 1 calc R U
C6 C 0.1873(3) 0.9521(3) 0.3974(2) 0.0606(8) Uani 1 1 d . .
H3 H 0.115859 1.001686 0.378903 0.073 Uiso 1 1 calc R U
C7 C 0.2410(3) 0.8800(3) 0.34848(17) 0.0538(7) Uani 1 1 d . .
H5 H 0.204385 0.879131 0.297231 0.065 Uiso 1 1 calc R U
C8 C 0.3491(3) 0.8087(3) 0.37459(14) 0.0447(6) Uani 1 1 d . .
H4 H 0.384957 0.759611 0.340954 0.054 Uiso 1 1 calc R U
C9 C 0.6547(2) 0.7586(2) 0.44895(12) 0.0337(4) Uani 1 1 d . .
C10 C 0.6665(3) 0.8266(2) 0.38580(15) 0.0444(6) Uani 1 1 d . .
H6 H 0.592831 0.867534 0.360234 0.053 Uiso 1 1 calc R U
C11 C 0.7907(3) 0.8326(2) 0.36136(15) 0.0490(6) Uani 1 1 d . .
H7 H 0.800409 0.876317 0.318320 0.059 Uiso 1 1 calc R U
C12 C 0.8978(3) 0.7745(2) 0.40048(16) 0.0506(6) Uani 1 1 d . .
H8 H 0.981659 0.778147 0.384988 0.061 Uiso 1 1 calc R U
C13 C 0.8794(3) 0.7105(3) 0.46318(17) 0.0519(7) Uani 1 1 d . .
H9 H 0.952751 0.671318 0.490439 0.062 Uiso 1 1 calc R U
C14 C 0.3655(2) 0.5168(2) 0.67335(12) 0.0318(4) Uani 1 1 d . .
C15 C 0.4037(2) 0.4345(2) 0.73094(13) 0.0353(5) Uani 1 1 d . .
H16 H 0.493560 0.412980 0.743270 0.042 Uiso 1 1 calc R U
C16 C 0.3099(3) 0.3847(2) 0.76978(14) 0.0408(5) Uani 1 1 d . .
H15 H 0.336816 0.330420 0.808455 0.049 Uiso 1 1 calc R U
C17 C 0.1750(2) 0.4151(2) 0.75143(13) 0.0381(5) Uani 1 1 d . .
C18 C -0.0504(3) 0.3847(3) 0.7734(2) 0.0636(8) Uani 1 1 d . .
H10 H -0.065384 0.467426 0.781407 0.095 Uiso 1 1 calc R U
H12 H -0.098787 0.338545 0.805450 0.095 Uiso 1 1 calc R U
H11 H -0.081288 0.365048 0.721210 0.095 Uiso 1 1 calc R U
C19 C 0.1352(2) 0.4982(2) 0.69502(13) 0.0410(5) Uani 1 1 d . .
H13 H 0.045349 0.519805 0.683131 0.049 Uiso 1 1 calc R U
C20 C 0.2302(2) 0.5487(2) 0.65649(13) 0.0383(5) Uani 1 1 d . .
H14 H 0.203478 0.604630 0.618842 0.046 Uiso 1 1 calc R U

loop_
_atom_site_aniso_label
_atom_site_aniso_U_11
_atom_site_aniso_U_22
_atom_site_aniso_U_33
_atom_site_aniso_U_23
_atom_site_aniso_U_13
_atom_site_aniso_U_12
Zn1 0.03019(16) 0.04311(18) 0.03263(16) 0.00362(10) 0.00240(11) 0.00185(10)
Cl1 0.0454(3) 0.0425(3) 0.0463(3) -0.0014(3) -0.0009(3) 0.0017(2)
Cl2 0.0517(4) 0.0567(4) 0.0490(4) -0.0123(3) 0.0010(3) -0.0070(3)
O1 0.0280(8) 0.0767(13) 0.0434(9) 0.0248(9) 0.0051(7) 0.0038(8)
N2 0.0294(9) 0.0494(11) 0.0326(10) 0.0093(8) 0.0040(7) 0.0017(8)
N3 0.0321(9) 0.0452(11) 0.0291(9) 0.0057(8) 0.0046(7) -0.0003(8)
N4 0.0379(10) 0.0457(11) 0.0400(11) 0.0085(9) 0.0109(8) 0.0050(8)
O2 0.0471(11) 0.0691(13) 0.0556(12) 0.0189(10) 0.0161(9) -0.0073(9)
C1 0.0331(11) 0.0411(12) 0.0296(10) 0.0024(9) 0.0043(8) 0.0012(9)
C2 0.0344(11) 0.0384(11) 0.0288(10) 0.0017(9) 0.0023(8) -0.0025(9)
C3 0.0346(11) 0.0388(11) 0.0337(11) 0.0067(9) 0.0013(9) -0.0026(9)
C4 0.0494(15) 0.0527(15) 0.0438(14) -0.0075(11) 0.0000(11) 0.0068(12)
C5 0.0552(17) 0.0511(16) 0.078(2) -0.0137(15) 0.0004(15) 0.0134(13)
C6 0.0427(14) 0.0534(16) 0.080(2) 0.0152(15) -0.0072(14) 0.0065(12)
C7 0.0428(14) 0.0669(18) 0.0472(15) 0.0193(13) -0.0066(12) -0.0050(12)
C8 0.0428(13) 0.0568(15) 0.0333(12) 0.0073(11) 0.0027(10) -0.0026(11)
C9 0.0380(11) 0.0342(11) 0.0292(10) -0.0013(8) 0.0065(8) -0.0031(9)
C10 0.0454(13) 0.0451(13) 0.0434(13) 0.0104(11) 0.0092(11) 0.0002(11)
C11 0.0584(16) 0.0475(14) 0.0450(14) 0.0102(11) 0.0203(12) -0.0051(12)
C12 0.0477(14) 0.0513(15) 0.0583(16) 0.0036(13) 0.0258(12) -0.0010(12)
C13 0.0407(14) 0.0590(16) 0.0592(16) 0.0139(13) 0.0176(12) 0.0093(12)
C14 0.0306(10) 0.0363(11) 0.0278(10) 0.0006(8) 0.0029(8) -0.0004(8)
C15 0.0334(11) 0.0375(11) 0.0347(11) 0.0034(9) 0.0041(9) 0.0052(9)
C16 0.0448(13) 0.0393(12) 0.0380(12) 0.0103(10) 0.0061(10) 0.0011(10)
C17 0.0400(12) 0.0416(12) 0.0340(12) -0.0014(9) 0.0101(9) -0.0068(10)
C18 0.0460(16) 0.085(2) 0.0632(19) 0.0086(16) 0.0198(14) -0.0141(15)
C19 0.0289(11) 0.0530(14) 0.0405(12) 0.0041(11) 0.0037(9) 0.0018(10)
C20 0.0329(11) 0.0487(13) 0.0325(11) 0.0082(10) 0.0024(9) 0.0031(10)

loop_
_atom_type_symbol
_atom_type_description
_atom_type_scat_dispersion_real
_atom_type_scat_dispersion_imag
_atom_type_scat_source
C C 0.0033 0.0016 'International Tables Vol C Tables 4.2.6.8 and 6.1.1.4'
H H 0.0000 0.0000 'International Tables Vol C Tables 4.2.6.8 and 6.1.1.4'
N N 0.0061 0.0033 'International Tables Vol C Tables 4.2.6.8 and 6.1.1.4'
Cl Cl 0.1484 0.1585 'International Tables Vol C Tables 4.2.6.8 and 6.1.1.4'
Zn Zn 0.2839 1.4301 'International Tables Vol C Tables 4.2.6.8 and 6.1.1.4'
O O 0.0106 0.0060 'International Tables Vol C Tables 4.2.6.8 and 6.1.1.4'

loop_
_geom_angle_atom_site_label_1
_geom_angle_atom_site_label_2
_geom_angle_atom_site_label_3
_geom_angle
N3 Zn1 N4 73.35(7)
N3 Zn1 O1 72.50(7)
N4 Zn1 O1 145.81(7)
N3 Zn1 Cl2 120.08(6)
N4 Zn1 Cl2 98.93(6)
O1 Zn1 Cl2 99.24(6)
N3 Zn1 Cl1 121.85(6)
N4 Zn1 Cl1 98.15(6)
O1 Zn1 Cl1 98.45(6)
Cl2 Zn1 Cl1 118.07(3)
C1 O1 Zn1 117.07(15)
C1 N2 N3 114.26(18)
C1 N2 H2 122.9
N3 N2 H2 122.9
C2 N3 N2 122.64(19)
C2 N3 Zn1 120.89(15)
N2 N3 Zn1 116.25(14)
C13 N4 C9 119.5(2)
C13 N4 Zn1 122.58(18)
C9 N4 Zn1 117.85(15)
C17 O2 C18 118.0(2)
O1 C1 N2 119.6(2)
O1 C1 C14 121.4(2)
N2 C1 C14 119.02(19)
N3 C2 C3 126.1(2)
N3 C2 C9 112.6(2)
C3 C2 C9 121.13(19)
C4 C3 C8 118.8(2)
C4 C3 C2 118.9(2)
C8 C3 C2 122.2(2)
C5 C4 C3 120.3(3)
C5 C4 H1 119.8
C3 C4 H1 119.8
C6 C5 C4 119.5(3)
C6 C5 H18 120.2
C4 C5 H18 120.2
C7 C6 C5 120.6(3)
C7 C6 H3 119.7
C5 C6 H3 119.7
C6 C7 C8 120.4(3)
C6 C7 H5 119.8
C8 C7 H5 119.8
C7 C8 C3 120.3(3)
C7 C8 H4 119.8
C3 C8 H4 119.8
N4 C9 C10 120.9(2)
N4 C9 C2 114.56(19)
C10 C9 C2 124.5(2)
C9 C10 C11 118.6(2)
C9 C10 H6 120.7
C11 C10 H6 120.7
C12 C11 C10 119.9(2)
C12 C11 H7 120.1
C10 C11 H7 120.1
C11 C12 C13 118.4(2)
C11 C12 H8 120.8
C13 C12 H8 120.8
N4 C13 C12 122.7(3)
N4 C13 H9 118.6
C12 C13 H9 118.6
C15 C14 C20 118.5(2)
C15 C14 C1 117.40(19)
C20 C14 C1 124.1(2)
C16 C15 C14 120.7(2)
C16 C15 H16 119.6
C14 C15 H16 119.6
C15 C16 C17 120.2(2)
C15 C16 H15 119.9
C17 C16 H15 119.9
O2 C17 C19 124.4(2)
O2 C17 C16 115.7(2)
C19 C17 C16 119.9(2)
O2 C18 H10 109.5
O2 C18 H12 109.5
H10 C18 H12 109.5
O2 C18 H11 109.5
H10 C18 H11 109.5
H12 C18 H11 109.5
C20 C19 C17 119.6(2)
C20 C19 H13 120.2
C17 C19 H13 120.2
C19 C20 C14 121.0(2)
C19 C20 H14 119.5
C14 C20 H14 119.5

loop_
_geom_bond_atom_site_label_1
_geom_bond_atom_site_label_2
_geom_bond_distance
Zn1 N3 2.1289(19)
Zn1 N4 2.132(2)
Zn1 O1 2.1700(17)
Zn1 Cl2 2.2259(7)
Zn1 Cl1 2.2522(7)
O1 C1 1.233(3)
N2 C1 1.364(3)
N2 N3 1.365(3)
N2 H2 0.8600
N3 C2 1.287(3)
N4 C13 1.330(3)
N4 C9 1.336(3)
O2 C17 1.353(3)
O2 C18 1.435(4)
C1 C14 1.466(3)
C2 C3 1.475(3)
C2 C9 1.494(3)
C3 C4 1.391(4)
C3 C8 1.392(3)
C4 C5 1.386(4)
C4 H1 0.9300
C5 C6 1.380(5)
C5 H18 0.9300
C6 C7 1.365(5)
C6 H3 0.9300
C7 C8 1.375(4)
C7 H5 0.9300
C8 H4 0.9300
C9 C10 1.383(3)
C10 C11 1.390(4)
C10 H6 0.9300
C11 C12 1.359(4)
C11 H7 0.9300
C12 C13 1.368(4)
C12 H8 0.9300
C13 H9 0.9300
C14 C15 1.393(3)
C14 C20 1.396(3)
C15 C16 1.376(3)
C15 H16 0.9300
C16 C17 1.390(4)
C16 H15 0.9300
C17 C19 1.387(3)
C18 H10 0.9600
C18 H12 0.9600
C18 H11 0.9600
C19 C20 1.385(3)
C19 H13 0.9300
C20 H14 0.9300

loop_
_geom_hbond_atom_site_label_D
_geom_hbond_atom_site_label_H
_geom_hbond_atom_site_label_A
_geom_hbond_distance_DH
_geom_hbond_distance_HA
_geom_hbond_distance_DA
_geom_hbond_angle_DHA
_geom_hbond_site_symmetry_A
C19 H13 Cl2 0.93 2.87 3.660(3) 143.8 1_455
C13 H9 Cl1 0.93 2.85 3.538(3) 131.7 3_766
C13 H9 Cl1 0.93 2.85 3.538(3) 131.7 3_766
C19 H13 Cl2 0.93 2.87 3.660(3) 143.8 1_455
C13 H9 Cl1 0.93 2.85 3.538(3) 131.7 3_766
C19 H13 Cl2 0.93 2.87 3.660(3) 143.8 1_455
C13 H9 Cl1 0.93 2.85 3.538(3) 131.7 3_766
C19 H13 Cl2 0.93 2.87 3.660(3) 143.8 1_455
N2 H2 Cl1 0.86 2.61 3.209(2) 127.4 3_666
C13 H9 Cl1 0.93 2.85 3.538(3) 131.7 3_766
C19 H13 Cl2 0.93 2.87 3.660(3) 143.8 1_455

loop_
_geom_torsion_atom_site_label_1
_geom_torsion_atom_site_label_2
_geom_torsion_atom_site_label_3
_geom_torsion_atom_site_label_4
_geom_torsion
C1 N2 N3 C2 -175.8(2)
C1 N2 N3 Zn1 -1.2(3)
Zn1 O1 C1 N2 -6.9(3)
Zn1 O1 C1 C14 174.01(16)
N3 N2 C1 O1 5.4(3)
N3 N2 C1 C14 -175.5(2)
N2 N3 C2 C3 7.4(4)
Zn1 N3 C2 C3 -166.92(18)
N2 N3 C2 C9 -176.6(2)
Zn1 N3 C2 C9 9.0(3)
N3 C2 C3 C4 54.6(3)
C9 C2 C3 C4 -121.1(3)
N3 C2 C3 C8 -128.3(3)
C9 C2 C3 C8 56.0(3)
C8 C3 C4 C5 -1.4(4)
C2 C3 C4 C5 175.8(3)
C3 C4 C5 C6 -0.6(5)
C4 C5 C6 C7 2.3(5)
C5 C6 C7 C8 -1.8(5)
C6 C7 C8 C3 -0.3(4)
C4 C3 C8 C7 1.9(4)
C2 C3 C8 C7 -175.2(2)
C13 N4 C9 C10 -0.3(4)
Zn1 N4 C9 C10 176.77(18)
C13 N4 C9 C2 179.7(2)
Zn1 N4 C9 C2 -3.2(3)
N3 C2 C9 N4 -3.6(3)
C3 C2 C9 N4 172.6(2)
N3 C2 C9 C10 176.5(2)
C3 C2 C9 C10 -7.4(4)
N4 C9 C10 C11 1.5(4)
C2 C9 C10 C11 -178.6(2)
C9 C10 C11 C12 -1.5(4)
C10 C11 C12 C13 0.5(4)
C9 N4 C13 C12 -0.8(4)
Zn1 N4 C13 C12 -177.8(2)
C11 C12 C13 N4 0.7(5)
O1 C1 C14 C15 -7.8(3)
N2 C1 C14 C15 173.1(2)
O1 C1 C14 C20 171.9(2)
N2 C1 C14 C20 -7.2(3)
C20 C14 C15 C16 0.7(3)
C1 C14 C15 C16 -179.6(2)
C14 C15 C16 C17 0.6(4)
C18 O2 C17 C19 2.1(4)
C18 O2 C17 C16 -178.0(3)
C15 C16 C17 O2 178.6(2)
C15 C16 C17 C19 -1.6(4)
O2 C17 C19 C20 -179.1(2)
C16 C17 C19 C20 1.1(4)
C17 C19 C20 C14 0.3(4)
C15 C14 C20 C19 -1.2(4)
C1 C14 C20 C19 179.1(2)
